data_1544245
loop_
_publ_author_name
'Mart\'inez, Javier'
'Castro-Osma, Jos\'e A.'
'Lara-S\'anchez, Agust\'in'
'Otero, Antonio'
'Fern\'andez-Baeza, Juan'
'Tejeda, Juan'
'S\'anchez-Barba, Luis F.'
'Rodr\'iguez-Di\'eguez, Antonio'

_publ_section_title
;
 Ring-opening copolymerisation of cyclohexene oxide and carbon dioxide
 catalysed by scorpionate zinc complexes
;
_journal_issue 42
_journal_name_full 'Polym. Chem.'
_journal_page_first 6475
_journal_paper_doi 10.1039/C6PY01559J
_journal_volume 7
_journal_year 2016
_chemical_formula_sum 'C25 H40 Cl2 N4 O9 Zn2'
_chemical_formula_weight 742.25
_chemical_name_systematic
;
 ?
;
_space_group_crystal_system orthorhombic
_space_group_IT_number 61
_space_group_name_Hall '-P 2ac 2ab'
_space_group_name_H-M_alt 'P b c a'
_symmetry_space_group_name_Hall '-P 2ac 2ab'
_symmetry_space_group_name_H-M 'P b c a'
_atom_sites_solution_hydrogens mixed
_audit_creation_method SHELXL-2014
_audit_update_record
;
2016-05-11 deposited with the CCDC.
2016-10-04 downloaded from the CCDC.
;
_cell_angle_alpha 90
_cell_angle_beta 90
_cell_angle_gamma 90
_cell_formula_units_Z 8
_cell_length_a 20.1218(10)
_cell_length_b 15.6745(7)
_cell_length_c 21.2107(11)
_cell_measurement_reflns_used 14122
_cell_measurement_temperature 100(2)
_cell_measurement_theta_max 23.23
_cell_measurement_theta_min 2.40
_cell_volume 6689.8(6)
_computing_cell_refinement 'Bruker Apex II'
_computing_data_collection 'Bruker ApexII'
_computing_data_reduction 'Bruker Apex II'
_computing_structure_refinement 'SHELXL-2014 (Sheldrick, 2014)'
_computing_structure_solution 'SHELXL-2014 (Sheldrick, 2014)'
_diffrn_ambient_temperature 100(2)
_diffrn_measured_fraction_theta_full 0.796
_diffrn_measured_fraction_theta_max 0.996
_diffrn_measurement_device_type 'Bruker D8 Venture'
_diffrn_measurement_method 'Phi and Omega Scans'
_diffrn_radiation_type MoK\a
_diffrn_radiation_wavelength 0.71073
_diffrn_reflns_av_R_equivalents 0.1215
_diffrn_reflns_av_unetI/netI 0.0363
_diffrn_reflns_Laue_measured_fraction_full 0.796
_diffrn_reflns_Laue_measured_fraction_max 0.996
_diffrn_reflns_limit_h_max 22
_diffrn_reflns_limit_h_min -22
_diffrn_reflns_limit_k_max 17
_diffrn_reflns_limit_k_min -17
_diffrn_reflns_limit_l_max 23
_diffrn_reflns_limit_l_min -23
_diffrn_reflns_number 84165
_diffrn_reflns_point_group_measured_fraction_full 0.796
_diffrn_reflns_point_group_measured_fraction_max 0.996
_diffrn_reflns_theta_full 25.242
_diffrn_reflns_theta_max 23.320
_diffrn_reflns_theta_min 2.171
_diffrn_source 'fine-focus sealed tube'
_exptl_absorpt_coefficient_mu 1.645
_exptl_absorpt_correction_T_max 0.745
_exptl_absorpt_correction_T_min 0.614
_exptl_absorpt_correction_type empirical
_exptl_absorpt_process_details 'Bruker SADABS (Bruker, 1999)'
_exptl_crystal_colour white
_exptl_crystal_density_diffrn 1.474
_exptl_crystal_description Prismatic
_exptl_crystal_F_000 3072
_exptl_crystal_size_max 0.24
_exptl_crystal_size_mid 0.12
_exptl_crystal_size_min 0.10
_refine_diff_density_max 0.604
_refine_diff_density_min -0.750
_refine_diff_density_rms 0.090
_refine_ls_extinction_method none
_refine_ls_goodness_of_fit_ref 1.119
_refine_ls_hydrogen_treatment constr
_refine_ls_matrix_type full
_refine_ls_number_parameters 390
_refine_ls_number_reflns 4829
_refine_ls_number_restraints 1
_refine_ls_restrained_S_all 1.119
_refine_ls_R_factor_all 0.0633
_refine_ls_R_factor_gt 0.0383
_refine_ls_shift/su_max 0.001
_refine_ls_shift/su_mean 0.000
_refine_ls_structure_factor_coef Fsqd
_refine_ls_weighting_details 'w=1/[\s^2^(Fo^2^)+(0.0540P)^2^+8.8423P] where P=(Fo^2^+2Fc^2^)/3'
_refine_ls_weighting_scheme calc
_refine_ls_wR_factor_gt 0.0907
_refine_ls_wR_factor_ref 0.1098
_reflns_Friedel_coverage 0.000
_reflns_number_gt 3708
_reflns_number_total 4829
_reflns_threshold_expression 'I > 2\s(I)'
_cod_data_source_file c6py01559j2.cif
_cod_data_source_block Compound6
_cod_depositor_comments
;
The following automatic conversions were performed:

'_exptl_absorpt_correction_type' value 'Empirical' changed to
'empirical' according to
/usr/data/users/saulius/crontab/automatic-downloads/rss-feeds/RSC/lib/dictionaries/cif_core.dic
dictionary named 'cif_core.dic' version 2.4.2 from 2011-04-26.

Automatic conversion script
Id: cif_fix_values 4268 2015-11-12 08:31:59Z antanas 

 Adding full bibliography for 1544245.cif.
;
_cod_database_code 1544245
_shelx_space_group_comment
;
The symmetry employed for this shelxl refinement is uniquely defined
by the following loop, which should always be used as a source of
symmetry information in preference to the above space-group names.
They are only intended as comments.
;
_shelxl_version_number 2014-3

loop_
_space_group_symop_operation_xyz
'x, y, z'
'-x+1/2, -y, z+1/2'
'-x, y+1/2, -z+1/2'
'x+1/2, -y+1/2, -z'
'-x, -y, -z'
'x-1/2, y, -z-1/2'
'x, -y-1/2, z-1/2'
'-x-1/2, y-1/2, z'

loop_
_atom_site_label
_atom_site_type_symbol
_atom_site_fract_x
_atom_site_fract_y
_atom_site_fract_z
_atom_site_U_iso_or_equiv
_atom_site_adp_type
_atom_site_occupancy
_atom_site_site_symmetry_order
_atom_site_calc_flag
_atom_site_refinement_flags_posn
_atom_site_refinement_flags_adp
Zn1 Zn 0.09370(2) 0.66597(3) 0.32800(2) 0.01847(16) Uani 1 1 d . .
Zn2 Zn 0.17574(3) 0.53111(3) 0.24046(2) 0.02266(16) Uani 1 1 d . .
Cl1 Cl 0.14990(10) 0.90353(14) 0.45986(9) 0.0839(6) Uani 1 1 d . .
Cl2 Cl 0.28860(16) 0.8549(2) 0.46927(17) 0.1706(16) Uani 1 1 d . .
C1 C 0.0972(3) 0.6030(4) 0.4920(3) 0.0494(15) Uani 1 1 d . .
H1A H 0.0800 0.5539 0.4704 0.074 Uiso 1 1 d R U
H1B H 0.0944 0.5941 0.5367 0.074 Uiso 1 1 d R U
H1C H 0.1428 0.6115 0.4803 0.074 Uiso 1 1 d R U
C1A C 0.0799(2) 0.4659(3) 0.3224(2) 0.0292(12) Uani 1 1 d . .
C1B C 0.2364(2) 0.6136(3) 0.3510(2) 0.0265(11) Uani 1 1 d . .
C1C C 0.1050(2) 0.6786(3) 0.1806(2) 0.0208(10) Uani 1 1 d . .
C1D C 0.2036(3) 0.4757(3) 0.1259(2) 0.0299(12) Uani 1 1 d . .
C1G C 0.0109(2) 1.0038(3) 0.3263(3) 0.0371(13) Uani 1 1 d . .
H1G1 H -0.0334 0.9867 0.3152 0.056 Uiso 1 1 d R U
H1G2 H 0.0227 1.0541 0.3030 0.056 Uiso 1 1 d R U
H1G3 H 0.0129 1.0158 0.3706 0.056 Uiso 1 1 d R U
C2 C 0.0573(2) 0.6799(3) 0.4743(2) 0.0279(11) Uani 1 1 d . .
C2A C 0.0404(3) 0.3959(3) 0.3527(3) 0.0610(19) Uani 1 1 d . .
H2A1 H 0.0383 0.4051 0.3974 0.091 Uiso 1 1 d R U
H2A2 H 0.0610 0.3419 0.3444 0.091 Uiso 1 1 d R U
H2A3 H -0.0038 0.3960 0.3356 0.091 Uiso 1 1 d R U
C2B C 0.2974(2) 0.6244(4) 0.3915(3) 0.0419(14) Uani 1 1 d . .
H2B1 H 0.3240 0.6702 0.3753 0.063 Uiso 1 1 d R U
H2B2 H 0.3228 0.5725 0.3911 0.063 Uiso 1 1 d R U
H2B3 H 0.2843 0.6372 0.4340 0.063 Uiso 1 1 d R U
C2C C 0.1521(2) 0.6821(3) 0.1259(2) 0.0331(12) Uani 1 1 d . .
H2C1 H 0.1364 0.6451 0.0930 0.050 Uiso 1 1 d R U
H2C2 H 0.1953 0.6637 0.1394 0.050 Uiso 1 1 d R U
H2C3 H 0.1547 0.7394 0.1103 0.050 Uiso 1 1 d R U
C2D C 0.2439(3) 0.4444(3) 0.0714(3) 0.0464(15) Uani 1 1 d . .
H2D1 H 0.2148 0.4282 0.0377 0.070 Uiso 1 1 d R U
H2D2 H 0.2699 0.3961 0.0842 0.070 Uiso 1 1 d R U
H2D3 H 0.2729 0.4892 0.0574 0.070 Uiso 1 1 d R U
C3 C 0.0240(2) 0.7365(3) 0.5133(2) 0.0321(12) Uani 1 1 d . .
H3 H 0.0220 0.7345 0.5571 0.038 Uiso 1 1 calc R U
C4 C -0.0055(2) 0.7960(3) 0.4751(2) 0.0250(11) Uani 1 1 d . .
C5 C -0.0437(3) 0.8744(3) 0.4921(2) 0.0413(13) Uani 1 1 d . .
H5A H -0.0149 0.9231 0.4898 0.062 Uiso 1 1 d R U
H5B H -0.0609 0.8690 0.5341 0.062 Uiso 1 1 d R U
H5C H -0.0798 0.8814 0.4630 0.062 Uiso 1 1 d R U
C6 C 0.2084(2) 0.8222(3) 0.2562(3) 0.0352(12) Uani 1 1 d . .
H6A H 0.2105 0.7613 0.2604 0.053 Uiso 1 1 d R U
H6B H 0.2442 0.8477 0.2794 0.053 Uiso 1 1 d R U
H6C H 0.2121 0.8375 0.2126 0.053 Uiso 1 1 d R U
C7 C 0.1435(2) 0.8535(3) 0.2819(2) 0.0216(10) Uani 1 1 d . .
C8 C 0.1193(2) 0.9364(3) 0.2826(2) 0.0278(11) Uani 1 1 d . .
H8 H 0.1406 0.9846 0.2670 0.033 Uiso 1 1 calc R U
C9 C 0.0582(2) 0.9338(3) 0.3107(2) 0.0227(10) Uani 1 1 d . .
C11 C -0.0101(2) 0.8113(2) 0.35611(19) 0.0164(9) Uani 1 1 d . .
H11 H -0.0412 0.8574 0.3663 0.020 Uiso 1 1 calc R U
C12 C -0.0467(2) 0.7506(3) 0.3107(2) 0.0189(10) Uani 1 1 d . .
H12 H -0.0609 0.7856 0.2749 0.023 Uiso 1 1 calc R U
C13 C -0.1100(2) 0.7046(3) 0.3351(2) 0.0246(11) Uani 1 1 d . .
C14 C -0.1564(2) 0.7682(3) 0.3668(3) 0.0369(13) Uani 1 1 d . .
H14A H -0.1983 0.7412 0.3752 0.055 Uiso 1 1 d R U
H14B H -0.1631 0.8163 0.3395 0.055 Uiso 1 1 d R U
H14C H -0.1370 0.7872 0.4058 0.055 Uiso 1 1 d R U
C15 C -0.0950(2) 0.6310(3) 0.3801(3) 0.0387(13) Uani 1 1 d . .
H15A H -0.0780 0.6534 0.4191 0.058 Uiso 1 1 d R U
H15B H -0.0625 0.5940 0.3615 0.058 Uiso 1 1 d R U
H15C H -0.1349 0.5995 0.3882 0.058 Uiso 1 1 d R U
C16 C -0.1453(2) 0.6695(3) 0.2766(3) 0.0367(13) Uani 1 1 d . .
H16A H -0.1847 0.6395 0.2894 0.055 Uiso 1 1 d R U
H16B H -0.1162 0.6312 0.2546 0.055 Uiso 1 1 d R U
H16C H -0.1573 0.7159 0.2494 0.055 Uiso 1 1 d R U
C17 C 0.2199(5) 0.8623(6) 0.4222(5) 0.115(4) Uani 1 1 d . .
H17A H 0.2093 0.8060 0.4062 0.139 Uiso 1 1 calc R U
H17B H 0.2304 0.8983 0.3863 0.139 Uiso 1 1 calc R U
N1 N 0.04886(17) 0.7020(2) 0.41427(17) 0.0227(9) Uani 1 1 d . .
N2 N 0.00973(17) 0.7731(2) 0.41541(16) 0.0189(8) Uani 1 1 d . .
N3 N 0.10006(16) 0.8007(2) 0.30846(17) 0.0190(8) Uani 1 1 d . .
N4 N 0.04693(16) 0.8506(2) 0.32551(16) 0.0171(8) Uani 1 1 d . .
O1 O -0.00224(13) 0.68752(17) 0.28531(14) 0.0195(7) Uani 1 1 d . .
O1A O 0.11724(17) 0.4448(2) 0.27652(16) 0.0364(9) Uani 1 1 d . .
O1B O 0.23836(16) 0.5560(2) 0.30949(15) 0.0329(8) Uani 1 1 d . .
O1C O 0.12298(14) 0.63770(18) 0.23099(13) 0.0199(7) Uani 1 1 d . .
O1D O 0.23609(15) 0.4993(2) 0.17381(16) 0.0322(8) Uani 1 1 d D .
H1D H 0.2767 0.4816 0.1789 0.039 Uiso 1 1 d DR U
O2A O 0.07368(16) 0.53926(19) 0.34309(15) 0.0297(8) Uani 1 1 d . .
O2B O 0.18870(14) 0.66307(19) 0.36124(15) 0.0270(7) Uani 1 1 d . .
O2C O 0.05096(16) 0.7158(2) 0.17686(14) 0.0312(8) Uani 1 1 d . .
O2D O 0.14205(18) 0.4774(2) 0.12409(18) 0.0429(9) Uani 1 1 d . .

loop_
_atom_site_aniso_label
_atom_site_aniso_U_11
_atom_site_aniso_U_22
_atom_site_aniso_U_33
_atom_site_aniso_U_23
_atom_site_aniso_U_13
_atom_site_aniso_U_12
Zn1 0.0164(3) 0.0167(3) 0.0223(3) 0.0009(2) 0.0016(2) 0.0017(2)
Zn2 0.0207(3) 0.0198(3) 0.0275(3) 0.0011(2) 0.0033(2) 0.0042(2)
Cl1 0.0823(13) 0.1136(16) 0.0559(11) 0.0149(10) -0.0095(10) -0.0456(12)
Cl2 0.154(3) 0.172(3) 0.186(3) -0.112(2) -0.108(2) 0.073(2)
C1 0.051(4) 0.062(4) 0.035(3) 0.018(3) -0.002(3) 0.019(3)
C1A 0.030(3) 0.025(3) 0.032(3) 0.006(2) 0.006(2) -0.004(2)
C1B 0.023(3) 0.028(3) 0.028(3) 0.010(2) -0.002(2) 0.000(2)
C1C 0.021(3) 0.019(2) 0.022(3) 0.000(2) 0.000(2) 0.000(2)
C1D 0.033(3) 0.022(3) 0.034(3) 0.002(2) 0.010(3) -0.002(2)
C1G 0.027(3) 0.020(2) 0.064(4) 0.001(2) 0.008(3) 0.003(2)
C2 0.024(3) 0.036(3) 0.024(3) 0.008(2) 0.002(2) 0.000(2)
C2A 0.087(5) 0.032(3) 0.064(4) 0.000(3) 0.035(4) -0.025(3)
C2B 0.027(3) 0.055(3) 0.044(3) -0.003(3) -0.010(3) 0.013(3)
C2C 0.033(3) 0.037(3) 0.030(3) 0.006(2) 0.007(2) 0.009(2)
C2D 0.057(4) 0.046(3) 0.037(3) -0.008(3) 0.019(3) -0.001(3)
C3 0.033(3) 0.047(3) 0.016(3) -0.002(2) 0.003(2) -0.008(2)
C4 0.021(3) 0.030(3) 0.023(3) -0.003(2) 0.006(2) -0.007(2)
C5 0.050(3) 0.042(3) 0.032(3) -0.015(2) 0.010(3) 0.001(3)
C6 0.026(3) 0.030(3) 0.049(3) -0.001(2) 0.015(2) -0.002(2)
C7 0.018(2) 0.021(2) 0.027(3) -0.001(2) 0.001(2) -0.0016(19)
C8 0.021(3) 0.021(2) 0.042(3) 0.006(2) 0.006(2) -0.008(2)
C9 0.020(2) 0.016(2) 0.032(3) 0.002(2) -0.002(2) -0.0019(19)
C11 0.014(2) 0.016(2) 0.020(2) 0.0003(18) 0.0020(19) -0.0011(17)
C12 0.015(2) 0.016(2) 0.025(3) -0.0025(18) -0.0010(19) 0.0020(18)
C13 0.015(2) 0.023(2) 0.036(3) -0.006(2) 0.002(2) -0.0023(19)
C14 0.014(2) 0.040(3) 0.057(4) -0.014(3) 0.006(2) -0.005(2)
C15 0.027(3) 0.033(3) 0.056(4) 0.010(3) 0.007(3) -0.011(2)
C16 0.018(3) 0.034(3) 0.058(4) -0.017(3) -0.007(2) -0.004(2)
C17 0.125(8) 0.093(6) 0.128(8) -0.059(6) -0.075(7) 0.034(6)
N1 0.020(2) 0.024(2) 0.025(2) 0.0031(17) 0.0008(17) 0.0022(17)
N2 0.0160(19) 0.023(2) 0.017(2) -0.0011(16) 0.0016(16) 0.0000(16)
N3 0.0125(19) 0.0172(18) 0.027(2) -0.0008(16) 0.0032(16) -0.0003(16)
N4 0.0136(19) 0.0135(18) 0.024(2) -0.0013(15) 0.0017(16) -0.0010(14)
O1 0.0137(15) 0.0173(15) 0.0275(17) -0.0052(13) -0.0020(13) -0.0008(12)
O1A 0.047(2) 0.0225(17) 0.039(2) 0.0030(15) 0.0152(18) -0.0014(16)
O1B 0.0279(19) 0.039(2) 0.032(2) -0.0059(17) -0.0042(15) 0.0126(15)
O1C 0.0210(16) 0.0196(15) 0.0192(17) 0.0027(13) 0.0006(13) 0.0039(13)
O1D 0.0234(18) 0.0342(18) 0.039(2) 0.0017(16) 0.0047(17) 0.0112(15)
O2A 0.036(2) 0.0179(18) 0.035(2) 0.0040(15) 0.0097(15) -0.0005(14)
O2B 0.0187(17) 0.0305(17) 0.0318(19) -0.0050(15) -0.0031(14) 0.0057(15)
O2C 0.030(2) 0.0404(19) 0.0228(19) 0.0029(15) -0.0013(15) 0.0147(16)
O2D 0.031(2) 0.043(2) 0.054(3) -0.0047(18) 0.0064(18) -0.0050(17)

loop_
_atom_type_symbol
_atom_type_description
_atom_type_scat_dispersion_real
_atom_type_scat_dispersion_imag
_atom_type_scat_source
C C 0.0033 0.0016 'International Tables Vol C Tables 4.2.6.8 and 6.1.1.4'
H H 0.0000 0.0000 'International Tables Vol C Tables 4.2.6.8 and 6.1.1.4'
N N 0.0061 0.0033 'International Tables Vol C Tables 4.2.6.8 and 6.1.1.4'
O O 0.0106 0.0060 'International Tables Vol C Tables 4.2.6.8 and 6.1.1.4'
Zn Zn 0.2839 1.4301 'International Tables Vol C Tables 4.2.6.8 and 6.1.1.4'
Cl Cl 0.1484 0.1585 'International Tables Vol C Tables 4.2.6.8 and 6.1.1.4'

loop_
_geom_angle_atom_site_label_1
_geom_angle_atom_site_label_2
_geom_angle_atom_site_label_3
_geom_angle
O2B Zn1 O2A 96.23(13)
O2B Zn1 N1 96.12(13)
O2A Zn1 N1 92.27(13)
O2B Zn1 N3 91.88(13)
O2A Zn1 N3 171.84(13)
N1 Zn1 N3 86.00(13)
O2B Zn1 O1 170.88(12)
O2A Zn1 O1 92.36(12)
N1 Zn1 O1 86.55(12)
N3 Zn1 O1 79.58(11)
O2B Zn1 O1C 93.92(12)
O2A Zn1 O1C 90.20(12)
N1 Zn1 O1C 169.33(12)
N3 Zn1 O1C 90.10(12)
O1 Zn1 O1C 82.98(11)
O1D Zn2 O1A 119.23(14)
O1D Zn2 O1B 101.14(14)
O1A Zn2 O1B 103.43(15)
O1D Zn2 O1C 118.60(13)
O1A Zn2 O1C 107.47(13)
O1B Zn2 O1C 104.46(12)
O2A C1A O1A 124.9(4)
O2A C1A C2A 118.4(4)
O1A C1A C2A 116.7(4)
O2B C1B O1B 126.0(4)
O2B C1B C2B 117.1(4)
O1B C1B C2B 116.8(4)
O2C C1C O1C 122.0(4)
O2C C1C C2C 119.2(4)
O1C C1C C2C 118.7(4)
O2D C1D O1D 122.4(5)
O2D C1D C2D 121.6(5)
O1D C1D C2D 116.0(5)
N1 C2 C3 110.1(4)
N1 C2 C1 121.3(4)
C3 C2 C1 128.6(4)
C4 C3 C2 106.9(4)
N2 C4 C3 106.0(4)
N2 C4 C5 124.1(4)
C3 C4 C5 129.8(4)
N3 C7 C8 110.3(4)
N3 C7 C6 121.6(4)
C8 C7 C6 128.1(4)
C9 C8 C7 107.0(4)
N4 C9 C8 106.2(4)
N4 C9 C1G 123.3(4)
C8 C9 C1G 130.5(4)
N2 C11 N4 110.2(3)
N2 C11 C12 114.7(3)
N4 C11 C12 111.0(3)
O1 C12 C11 111.3(3)
O1 C12 C13 108.4(3)
C11 C12 C13 118.0(4)
C14 C13 C15 109.8(4)
C14 C13 C16 107.9(4)
C15 C13 C16 109.1(4)
C14 C13 C12 110.3(4)
C15 C13 C12 113.4(4)
C16 C13 C12 106.2(4)
Cl2 C17 Cl1 114.2(5)
C2 N1 N2 105.6(3)
C2 N1 Zn1 134.7(3)
N2 N1 Zn1 118.6(3)
C4 N2 N1 111.4(3)
C4 N2 C11 129.9(4)
N1 N2 C11 118.8(3)
C7 N3 N4 105.6(3)
C7 N3 Zn1 136.9(3)
N4 N3 Zn1 117.5(2)
C9 N4 N3 110.8(3)
C9 N4 C11 129.8(3)
N3 N4 C11 119.4(3)
C12 O1 Zn1 120.4(2)
C1A O1A Zn2 118.4(3)
C1B O1B Zn2 129.8(3)
C1C O1C Zn2 130.3(3)
C1C O1C Zn1 126.9(3)
Zn2 O1C Zn1 102.65(12)
C1D O1D Zn2 109.8(3)
C1A O2A Zn1 145.6(3)
C1B O2B Zn1 132.2(3)

loop_
_geom_bond_atom_site_label_1
_geom_bond_atom_site_label_2
_geom_bond_distance
Zn1 O2B 2.038(3)
Zn1 O2A 2.052(3)
Zn1 N1 2.117(4)
Zn1 N3 2.156(3)
Zn1 O1 2.159(3)
Zn1 O1C 2.186(3)
Zn2 O1D 1.929(3)
Zn2 O1A 1.950(3)
Zn2 O1B 1.971(3)
Zn2 O1C 1.990(3)
Cl1 C17 1.744(9)
Cl2 C17 1.709(8)
C1 C2 1.497(7)
C1A O2A 1.236(5)
C1A O1A 1.274(6)
C1A C2A 1.500(7)
C1B O2B 1.252(5)
C1B O1B 1.262(6)
C1B C2B 1.508(7)
C1C O2C 1.238(5)
C1C O1C 1.297(5)
C1C C2C 1.498(6)
C1D O2D 1.240(6)
C1D O1D 1.263(6)
C1D C2D 1.494(7)
C1G C9 1.490(6)
C2 N1 1.329(6)
C2 C3 1.387(6)
C3 C4 1.370(7)
C4 N2 1.351(6)
C4 C5 1.492(6)
C6 C7 1.497(6)
C7 N3 1.329(5)
C7 C8 1.388(6)
C8 C9 1.367(6)
C9 N4 1.359(5)
C11 N2 1.449(5)
C11 N4 1.456(5)
C11 C12 1.541(6)
C12 O1 1.437(5)
C12 C13 1.552(6)
C13 C14 1.523(6)
C13 C15 1.528(7)
C13 C16 1.532(6)
N1 N2 1.365(5)
N3 N4 1.373(5)
